data_4348507
loop_
_publ_author_name
'Singha Hazari, Arijit'
'Ray, Ritwika'
'Hoque, Md Asmaul'
'Lahiri, Goutam Kumar'

_publ_section_title
;
 Electronic Structure and Multicatalytic Features of Redox-Active
 Bis(arylimino)acenaphthene (BIAN)-Derived Ruthenium Complexes.
;
_journal_issue 16
_journal_name_full 'Inorganic chemistry'
_journal_page_first 8160
_journal_page_last 8173
_journal_paper_doi 10.1021/acs.inorgchem.6b01280
_journal_volume 55
_journal_year 2016
_chemical_formula_moiety 'C41 H31 Cl N5 O2 Ru, Cl O4'
_chemical_formula_sum 'C41 H31 Cl2 N5 O6 Ru'
_chemical_formula_weight 861.70
_space_group_crystal_system triclinic
_space_group_IT_number 2
_space_group_name_Hall '-P 1'
_space_group_name_H-M_alt 'P -1'
_atom_sites_solution_hydrogens geom
_atom_sites_solution_primary direct
_audit_creation_date 2016-04-20
_audit_creation_method
;
Olex2 1.2
(compiled 2016.02.19 svn.r3266 for OlexSys, GUI svn.r5155)
;
_cell_angle_alpha 111.359(14)
_cell_angle_beta 90.515(11)
_cell_angle_gamma 97.4920(10)
_cell_formula_units_Z 2
_cell_length_a 12.5917(10)
_cell_length_b 12.843(10)
_cell_length_c 14.364(12)
_cell_measurement_reflns_used 3187
_cell_measurement_temperature 150
_cell_measurement_theta_max 29.1
_cell_measurement_theta_min 3.1
_cell_volume 2141(2)
_computing_cell_refinement
;
CrystalClear-SM Expert 2.1 b28 (Rigaku, 2013)
;
_computing_data_collection
;
CrystalClear-SM Expert 2.1 b28 (Rigaku, 2013)
;
_computing_data_reduction
;
CrystalClear-SM Expert 2.1 b28 (Rigaku, 2013)
;
_computing_molecular_graphics ORTEP
_computing_publication_material ORTEP
_computing_structure_refinement 'ShelXL (Sheldrick, 2015)'
_computing_structure_solution 'ShelXT (Sheldrick, 2015)'
_diffrn_ambient_temperature 150
_diffrn_detector CCD
_diffrn_detector_area_resol_mean 28.5714
_diffrn_measured_fraction_theta_full 0.996
_diffrn_measured_fraction_theta_max 0.996
_diffrn_measurement_details
;
scan:
	Number of images: 360
	           Slice: -110.0000 - 70.0000
	     Image width: 0.5000
	        Exp time: 16.0000
	   Rotation axis: Omega
	           Omega: 0.0000
	           Kappa: 0.0000
	             Phi: 36.0000
	             XTD: 44.9967
	          2theta: -19.9892
scan:
	Number of images: 146
	           Slice: -63.0000 - 10.0000
	     Image width: 0.5000
	        Exp time: 16.0000
	   Rotation axis: Omega
	           Omega: 0.0000
	           Kappa: -72.0000
	             Phi: -180.0000
	             XTD: 44.9967
	          2theta: -19.9892
scan:
	Number of images: 187
	           Slice: -84.5000 - 9.0000
	     Image width: 0.5000
	        Exp time: 16.0000
	   Rotation axis: Omega
	           Omega: 0.0000
	           Kappa: -72.0000
	             Phi: 36.0000
	             XTD: 44.9967
	          2theta: -19.9892
scan:
	Number of images: 111
	           Slice: -51.5000 - 4.0000
	     Image width: 0.5000
	        Exp time: 16.0000
	   Rotation axis: Omega
	           Omega: 0.0000
	           Kappa: 72.0000
	             Phi: -36.0000
	             XTD: 44.9967
	          2theta: -19.9892
scan:
	Number of images: 60
	           Slice: -44.0000 - -14.0000
	     Image width: 0.5000
	        Exp time: 16.0000
	   Rotation axis: Omega
	           Omega: 0.0000
	           Kappa: -72.0000
	             Phi: 108.0000
	             XTD: 44.9967
	          2theta: -19.9892
scan:
	Number of images: 61
	           Slice: -59.0000 - -28.5000
	     Image width: 0.5000
	        Exp time: 16.0000
	   Rotation axis: Omega
	           Omega: 0.0000
	           Kappa: 72.0000
	             Phi: 36.0000
	             XTD: 44.9967
	          2theta: -19.9892
scan:
	Number of images: 298
	           Slice: -110.0000 - 39.0000
	     Image width: 0.5000
	        Exp time: 16.0000
	   Rotation axis: Omega
	           Omega: 0.0000
	           Kappa: 0.0000
	             Phi: 108.0000
	             XTD: 44.9967
	          2theta: -19.9892
scan:
	Number of images: 180
	           Slice: -71.0000 - 19.0000
	     Image width: 0.5000
	        Exp time: 16.0000
	   Rotation axis: Omega
	           Omega: 0.0000
	           Kappa: -72.0000
	             Phi: -108.0000
	             XTD: 44.9967
	          2theta: -19.9892
scan:
	Number of images: 189
	           Slice: -59.0000 - 35.5000
	     Image width: 0.5000
	        Exp time: 16.0000
	   Rotation axis: Omega
	           Omega: 0.0000
	           Kappa: 72.0000
	             Phi: 108.0000
	             XTD: 44.9967
	          2theta: -19.9892
scan:
	Number of images: 61
	           Slice: -58.5000 - -28.0000
	     Image width: 0.5000
	        Exp time: 16.0000
	   Rotation axis: Omega
	           Omega: 0.0000
	           Kappa: 72.0000
	             Phi: -180.0000
	             XTD: 44.9967
	          2theta: -19.9892
;
_diffrn_measurement_device
;
AFC12 (Right): Kappa 3 circle
;
_diffrn_measurement_device_type
;
Rigaku Saturn724+ (4x4 bin mode)
;
_diffrn_measurement_method 'profile data from \w-scans'
_diffrn_measurement_specimen_support Fiber
_diffrn_orient_matrix_type XPlain
_diffrn_orient_matrix_UB_11 0.016481
_diffrn_orient_matrix_UB_12 -0.009156
_diffrn_orient_matrix_UB_13 -0.078006
_diffrn_orient_matrix_UB_21 0.011773
_diffrn_orient_matrix_UB_22 0.081342
_diffrn_orient_matrix_UB_23 -0.019534
_diffrn_orient_matrix_UB_31 0.071658
_diffrn_orient_matrix_UB_32 0.020228
_diffrn_orient_matrix_UB_33 0.008053
_diffrn_radiation_monochromator Confocal
_diffrn_radiation_type MoK\a
_diffrn_radiation_wavelength 0.7107
_diffrn_reflns_av_R_equivalents 0.0717
_diffrn_reflns_av_unetI/netI 0.0760
_diffrn_reflns_Laue_measured_fraction_full 0.996
_diffrn_reflns_Laue_measured_fraction_max 0.996
_diffrn_reflns_limit_h_max 14
_diffrn_reflns_limit_h_min -14
_diffrn_reflns_limit_k_max 14
_diffrn_reflns_limit_k_min -15
_diffrn_reflns_limit_l_max 17
_diffrn_reflns_limit_l_min -16
_diffrn_reflns_number 24963
_diffrn_reflns_point_group_measured_fraction_full 0.996
_diffrn_reflns_point_group_measured_fraction_max 0.996
_diffrn_reflns_theta_full 25.000
_diffrn_reflns_theta_max 25.000
_diffrn_reflns_theta_min 3.051
_diffrn_source MicroMax003_Mo
_diffrn_source_current 0.6
_diffrn_source_power 0.0
_diffrn_source_voltage 50.0
_exptl_absorpt_coefficient_mu 0.540
_exptl_absorpt_correction_T_max 0.974
_exptl_absorpt_correction_T_min 0.960
_exptl_absorpt_correction_type numerical
_exptl_absorpt_process_details 'NUMABS(Rigaku 1999)'
_exptl_crystal_colour Colorless
_exptl_crystal_density_diffrn 1.337
_exptl_crystal_description Prism
_exptl_crystal_F_000 876
_exptl_crystal_size_max 0.1
_exptl_crystal_size_mid 0.09
_exptl_crystal_size_min 0.03
_refine_diff_density_max 0.641
_refine_diff_density_min -0.526
_refine_diff_density_rms 0.087
_refine_ls_extinction_method none
_refine_ls_goodness_of_fit_ref 1.051
_refine_ls_hydrogen_treatment constr
_refine_ls_matrix_type full
_refine_ls_number_parameters 498
_refine_ls_number_reflns 7505
_refine_ls_number_restraints 0
_refine_ls_restrained_S_all 1.051
_refine_ls_R_factor_all 0.0635
_refine_ls_R_factor_gt 0.0522
_refine_ls_shift/su_max 0.001
_refine_ls_shift/su_mean 0.000
_refine_ls_structure_factor_coef Fsqd
_refine_ls_weighting_details 'w=1/[\s^2^(Fo^2^)+(0.0224P)^2^+3.0752P] where P=(Fo^2^+2Fc^2^)/3'
_refine_ls_weighting_scheme calc
_refine_ls_wR_factor_gt 0.0970
_refine_ls_wR_factor_ref 0.1022
_reflns_Friedel_coverage 0.000
_reflns_number_gt 6370
_reflns_number_total 7505
_reflns_shell_number_unique_all 11418
_reflns_threshold_expression 'I > 2\s(I)'
_cod_data_source_file ic6b01280_si_002.cif
_cod_data_source_block 1bClO4
_cod_database_code 4348507
_shelx_space_group_comment
;
The symmetry employed for this shelxl refinement is uniquely defined
by the following loop, which should always be used as a source of
symmetry information in preference to the above space-group names.
They are only intended as comments.
;
_shelx_estimated_absorpt_t_max 0.984
_shelx_estimated_absorpt_t_min 0.948
_olex2_refinement_description
;
1. Fixed Uiso
 At 1.2 times of:
  All C(H) groups
 At 1.5 times of:
  All C(H,H,H) groups
2.a Aromatic/amide H refined with riding coordinates:
 C19(H19), C41(H41), C14(H14), C36(H36), C18(H18), C34(H34), C3(H3), C20(H20),
 C9(H9), C31(H31), C37(H37), C28(H28), C8(H8), C23(H23), C40(H40), C7(H7),
 C4(H4), C5(H5), C33(H33), C15(H15), C22(H22), C21(H21), C32(H32), C27(H27),
 C26(H26)
2.b Idealised Me refined as rotating group:
 C39(H39A,H39B,H39C), C17(H17A,H17B,H17C)
;
_shelx_shelxl_version_number 2014/7
_olex2_submission_special_instructions 'No special instructions were received'
_platon_squeeze_void_probe_radius 1.20

loop_
_space_group_symop_operation_xyz
'x, y, z'
'-x, -y, -z'

loop_
_atom_site_label
_atom_site_type_symbol
_atom_site_fract_x
_atom_site_fract_y
_atom_site_fract_z
_atom_site_U_iso_or_equiv
_atom_site_adp_type
_atom_site_occupancy
_atom_site_site_symmetry_order
_atom_site_calc_flag
_atom_site_refinement_flags_posn
Ru1 Ru 0.16629(2) 0.54565(3) 0.25436(2) 0.01632(10) Uani 1 1 d .
Cl1 Cl -0.00744(7) 0.60670(8) 0.28400(6) 0.0245(2) Uani 1 1 d .
Cl2 Cl 0.21136(9) 1.01621(10) 0.20079(8) 0.0374(3) Uani 1 1 d .
N2 N 0.2535(2) 0.6877(2) 0.3644(2) 0.0148(6) Uani 1 1 d .
N1 N 0.3184(2) 0.5118(2) 0.2305(2) 0.0162(7) Uani 1 1 d .
N4 N 0.0988(2) 0.4034(3) 0.1504(2) 0.0229(7) Uani 1 1 d .
N3 N 0.1270(2) 0.4480(3) 0.3400(2) 0.0219(7) Uani 1 1 d .
O2 O 0.4027(3) 0.1478(2) -0.1061(2) 0.0430(8) Uani 1 1 d .
N5 N 0.1767(2) 0.5907(3) 0.1300(2) 0.0218(7) Uani 1 1 d .
O1 O 0.1124(2) 1.0731(3) 0.6316(2) 0.0438(8) Uani 1 1 d .
C11 C 0.3569(3) 0.6855(3) 0.3659(3) 0.0185(8) Uani 1 1 d .
C1 C 0.3943(3) 0.5891(3) 0.2888(3) 0.0172(8) Uani 1 1 d .
C13 C 0.2120(3) 0.7811(3) 0.4360(3) 0.0192(8) Uani 1 1 d .
C35 C 0.3452(3) 0.4189(3) 0.1443(3) 0.0182(8) Uani 1 1 d .
C29 C 0.0940(3) 0.3963(4) 0.0532(3) 0.0255(10) Uani 1 1 d .
C2 C 0.5118(3) 0.6043(3) 0.2955(3) 0.0174(8) Uani 1 1 d .
C19 C 0.1549(3) 0.8477(3) 0.4027(3) 0.0215(9) Uani 1 1 d .
H19 H 0.1389 0.8272 0.3330 0.026 Uiso 1 1 calc R
C41 C 0.3265(3) 0.3089(3) 0.1412(3) 0.0239(9) Uani 1 1 d .
H41 H 0.2990 0.2943 0.1974 0.029 Uiso 1 1 calc R
C10 C 0.4538(3) 0.7608(3) 0.4244(3) 0.0187(8) Uani 1 1 d .
O3 O 0.2410(3) 1.1353(3) 0.2568(3) 0.0556(10) Uani 1 1 d .
C25 C 0.0629(3) 0.3138(3) 0.1764(3) 0.0263(9) Uani 1 1 d .
C24 C 0.0756(3) 0.3406(3) 0.2856(3) 0.0262(9) Uani 1 1 d .
O4 O 0.2096(4) 0.9921(3) 0.0954(2) 0.0759(14) Uani 1 1 d .
C14 C 0.2299(3) 0.8077(3) 0.5381(3) 0.0244(9) Uani 1 1 d .
H14 H 0.2661 0.7604 0.5612 0.029 Uiso 1 1 calc R
C12 C 0.5419(3) 0.7069(3) 0.3792(3) 0.0204(9) Uani 1 1 d .
C36 C 0.3821(3) 0.4399(3) 0.0610(3) 0.0215(9) Uani 1 1 d .
H36 H 0.3935 0.5151 0.0626 0.026 Uiso 1 1 calc R
C18 C 0.1212(3) 0.9433(3) 0.4700(3) 0.0263(9) Uani 1 1 d .
H18 H 0.0825 0.9887 0.4467 0.032 Uiso 1 1 calc R
C30 C 0.1385(3) 0.5019(4) 0.0421(3) 0.0254(9) Uani 1 1 d .
C34 C 0.2226(3) 0.6890(3) 0.1250(3) 0.0255(9) Uani 1 1 d .
H34 H 0.2480 0.7497 0.1855 0.031 Uiso 1 1 calc R
C3 C 0.5907(3) 0.5456(3) 0.2446(3) 0.0214(9) Uani 1 1 d .
H3 H 0.5729 0.4767 0.1889 0.026 Uiso 1 1 calc R
C16 C 0.1440(3) 0.9732(3) 0.5728(3) 0.0271(10) Uani 1 1 d .
C38 C 0.3858(3) 0.2415(4) -0.0258(3) 0.0283(10) Uani 1 1 d .
C20 C 0.1399(3) 0.4796(4) 0.4399(3) 0.0262(9) Uani 1 1 d .
H20 H 0.1749 0.5535 0.4780 0.031 Uiso 1 1 calc R
C9 C 0.4741(3) 0.8608(3) 0.5064(3) 0.0247(9) Uani 1 1 d .
H9 H 0.4172 0.8998 0.5377 0.030 Uiso 1 1 calc R
C31 C 0.1476(3) 0.5150(4) -0.0490(3) 0.0342(11) Uani 1 1 d .
H31 H 0.1207 0.4545 -0.1092 0.041 Uiso 1 1 calc R
C37 C 0.4023(3) 0.3514(3) -0.0243(3) 0.0222(9) Uani 1 1 d .
H37 H 0.4273 0.3657 -0.0813 0.027 Uiso 1 1 calc R
O6 O 0.2894(3) 0.9564(3) 0.2242(3) 0.0766(13) Uani 1 1 d .
C6 C 0.6493(3) 0.7506(3) 0.4132(3) 0.0228(9) Uani 1 1 d .
C28 C 0.0493(3) 0.2946(4) -0.0204(3) 0.0391(12) Uani 1 1 d .
H28 H 0.0432 0.2885 -0.0882 0.047 Uiso 1 1 calc R
C8 C 0.5826(3) 0.9037(4) 0.5428(3) 0.0274(10) Uani 1 1 d .
H8 H 0.5970 0.9721 0.5995 0.033 Uiso 1 1 calc R
C23 C 0.0390(3) 0.2661(4) 0.3319(3) 0.0358(11) Uani 1 1 d .
H23 H 0.0050 0.1920 0.2933 0.043 Uiso 1 1 calc R
C40 C 0.3475(4) 0.2202(4) 0.0569(3) 0.0318(10) Uani 1 1 d .
H40 H 0.3359 0.1451 0.0556 0.038 Uiso 1 1 calc R
C7 C 0.6672(3) 0.8510(3) 0.4996(3) 0.0275(10) Uani 1 1 d .
H7 H 0.7381 0.8818 0.5277 0.033 Uiso 1 1 calc R
C4 C 0.6991(3) 0.5906(4) 0.2773(3) 0.0277(10) Uani 1 1 d .
H4 H 0.7538 0.5511 0.2416 0.033 Uiso 1 1 calc R
C5 C 0.7287(3) 0.6885(3) 0.3581(3) 0.0248(9) Uani 1 1 d .
H5 H 0.8025 0.7151 0.3775 0.030 Uiso 1 1 calc R
C33 C 0.2345(4) 0.7055(4) 0.0353(3) 0.0377(11) Uani 1 1 d .
H33 H 0.2680 0.7756 0.0339 0.045 Uiso 1 1 calc R
C15 C 0.1951(3) 0.9033(4) 0.6072(3) 0.0285(10) Uani 1 1 d .
H15 H 0.2062 0.9205 0.6770 0.034 Uiso 1 1 calc R
C22 C 0.0527(4) 0.3011(4) 0.4352(3) 0.0371(11) Uani 1 1 d .
H22 H 0.0271 0.2519 0.4685 0.045 Uiso 1 1 calc R
C21 C 0.1043(3) 0.4088(4) 0.4890(3) 0.0349(11) Uani 1 1 d .
H21 H 0.1151 0.4339 0.5597 0.042 Uiso 1 1 calc R
C32 C 0.1960(4) 0.6169(4) -0.0521(3) 0.0426(13) Uani 1 1 d .
H32 H 0.2028 0.6259 -0.1147 0.051 Uiso 1 1 calc R
C39 C 0.4533(4) 0.1650(4) -0.1885(3) 0.0469(13) Uani 1 1 d .
H39A H 0.4664 0.0922 -0.2376 0.070 Uiso 1 1 calc GR
H39B H 0.5218 0.2148 -0.1647 0.070 Uiso 1 1 calc GR
H39C H 0.4067 0.1999 -0.2199 0.070 Uiso 1 1 calc GR
C27 C 0.0141(4) 0.2033(4) 0.0042(4) 0.0469(14) Uani 1 1 d .
H27 H -0.0146 0.1338 -0.0470 0.056 Uiso 1 1 calc R
O5 O 0.1104(3) 0.9749(4) 0.2258(3) 0.0873(15) Uani 1 1 d .
C26 C 0.0197(3) 0.2107(4) 0.1030(3) 0.0383(11) Uani 1 1 d .
H26 H -0.0053 0.1474 0.1202 0.046 Uiso 1 1 calc R
C17 C 0.1345(4) 1.1109(4) 0.7374(3) 0.0580(16) Uani 1 1 d .
H17A H 0.2123 1.1240 0.7523 0.087 Uiso 1 1 calc GR
H17B H 0.1013 1.0533 0.7620 0.087 Uiso 1 1 calc GR
H17C H 0.1051 1.1815 0.7704 0.087 Uiso 1 1 calc GR

loop_
_atom_site_aniso_label
_atom_site_aniso_U_11
_atom_site_aniso_U_22
_atom_site_aniso_U_33
_atom_site_aniso_U_23
_atom_site_aniso_U_13
_atom_site_aniso_U_12
Ru1 0.01309(16) 0.01894(18) 0.01373(16) 0.00276(12) 0.00132(11) 0.00074(12)
Cl1 0.0146(5) 0.0341(6) 0.0198(5) 0.0036(4) 0.0014(4) 0.0047(4)
Cl2 0.0350(7) 0.0362(7) 0.0403(7) 0.0176(5) -0.0042(5) -0.0071(5)
N2 0.0125(16) 0.0179(17) 0.0148(15) 0.0065(13) 0.0024(12) 0.0033(13)
N1 0.0184(17) 0.0168(17) 0.0130(15) 0.0056(13) 0.0015(12) 0.0006(13)
N4 0.0147(17) 0.0249(19) 0.0215(18) 0.0006(14) 0.0008(13) 0.0006(14)
N3 0.0219(18) 0.0160(17) 0.0235(18) 0.0025(14) 0.0022(13) 0.0025(14)
O2 0.071(2) 0.0262(18) 0.0280(16) 0.0033(14) 0.0192(15) 0.0117(16)
N5 0.0154(17) 0.033(2) 0.0185(17) 0.0084(15) 0.0035(13) 0.0093(14)
O1 0.040(2) 0.0306(18) 0.0423(19) -0.0101(15) 0.0112(15) 0.0092(15)
C11 0.020(2) 0.018(2) 0.020(2) 0.0091(16) 0.0000(15) 0.0030(16)
C1 0.0141(19) 0.020(2) 0.0192(19) 0.0086(16) -0.0014(14) 0.0038(15)
C13 0.019(2) 0.019(2) 0.0161(19) 0.0024(16) 0.0028(15) 0.0010(16)
C35 0.0123(19) 0.019(2) 0.020(2) 0.0036(16) 0.0017(14) 0.0027(15)
C29 0.015(2) 0.035(3) 0.016(2) -0.0033(18) 0.0030(15) 0.0042(17)
C2 0.0136(19) 0.020(2) 0.021(2) 0.0109(16) -0.0011(14) 0.0008(15)
C19 0.016(2) 0.027(2) 0.019(2) 0.0056(17) 0.0023(15) 0.0016(16)
C41 0.029(2) 0.020(2) 0.023(2) 0.0082(17) 0.0064(17) 0.0036(17)
C10 0.017(2) 0.017(2) 0.019(2) 0.0057(16) -0.0027(15) -0.0007(16)
O3 0.065(3) 0.031(2) 0.064(2) 0.0110(18) -0.0047(19) 0.0028(17)
C25 0.017(2) 0.021(2) 0.034(2) 0.0021(18) 0.0037(17) 0.0008(17)
C24 0.019(2) 0.021(2) 0.034(2) 0.0048(18) 0.0088(17) -0.0006(17)
O4 0.108(4) 0.076(3) 0.040(2) 0.032(2) -0.012(2) -0.031(3)
C14 0.023(2) 0.029(2) 0.019(2) 0.0072(18) 0.0024(16) 0.0022(18)
C12 0.019(2) 0.025(2) 0.020(2) 0.0130(17) 0.0004(15) 0.0034(17)
C36 0.022(2) 0.021(2) 0.024(2) 0.0107(17) 0.0023(16) 0.0014(17)
C18 0.019(2) 0.022(2) 0.035(2) 0.0066(19) 0.0030(17) 0.0040(17)
C30 0.021(2) 0.039(3) 0.012(2) 0.0019(18) -0.0010(15) 0.0106(18)
C34 0.028(2) 0.028(2) 0.022(2) 0.0093(18) 0.0051(17) 0.0111(18)
C3 0.021(2) 0.023(2) 0.019(2) 0.0067(17) 0.0012(15) 0.0027(17)
C16 0.015(2) 0.022(2) 0.033(2) -0.0028(18) 0.0067(17) 0.0006(17)
C38 0.030(2) 0.026(2) 0.026(2) 0.0051(18) 0.0064(17) 0.0078(19)
C20 0.027(2) 0.028(2) 0.024(2) 0.0102(18) 0.0032(17) 0.0028(18)
C9 0.020(2) 0.024(2) 0.024(2) 0.0031(17) -0.0039(16) 0.0000(17)
C31 0.031(3) 0.053(3) 0.016(2) 0.006(2) 0.0025(17) 0.020(2)
C37 0.025(2) 0.024(2) 0.019(2) 0.0086(17) 0.0075(16) 0.0027(17)
O6 0.085(3) 0.046(2) 0.087(3) 0.009(2) -0.034(2) 0.016(2)
C6 0.018(2) 0.028(2) 0.022(2) 0.0094(18) -0.0032(15) 0.0012(17)
C28 0.027(3) 0.049(3) 0.023(2) -0.008(2) 0.0005(18) 0.007(2)
C8 0.024(2) 0.028(2) 0.024(2) 0.0056(18) -0.0037(17) -0.0054(18)
C23 0.027(2) 0.028(3) 0.052(3) 0.016(2) 0.008(2) -0.0014(19)
C40 0.042(3) 0.022(2) 0.034(2) 0.0118(19) 0.011(2) 0.010(2)
C7 0.020(2) 0.029(2) 0.032(2) 0.0133(19) -0.0067(17) -0.0072(18)
C4 0.019(2) 0.034(3) 0.035(2) 0.016(2) 0.0074(17) 0.0110(18)
C5 0.018(2) 0.033(2) 0.025(2) 0.0135(19) -0.0022(16) 0.0004(17)
C33 0.051(3) 0.042(3) 0.030(2) 0.021(2) 0.012(2) 0.020(2)
C15 0.022(2) 0.037(3) 0.020(2) 0.0037(19) 0.0055(16) -0.0009(19)
C22 0.031(3) 0.039(3) 0.054(3) 0.032(2) 0.009(2) 0.002(2)
C21 0.032(3) 0.046(3) 0.034(2) 0.021(2) 0.0062(19) 0.008(2)
C32 0.060(3) 0.060(4) 0.018(2) 0.018(2) 0.012(2) 0.034(3)
C39 0.052(3) 0.041(3) 0.036(3) 0.000(2) 0.021(2) 0.007(2)
C27 0.031(3) 0.037(3) 0.043(3) -0.017(2) 0.002(2) -0.003(2)
O5 0.062(3) 0.109(4) 0.083(3) 0.040(3) 0.019(2) -0.029(3)
C26 0.029(3) 0.028(3) 0.043(3) -0.001(2) 0.005(2) -0.007(2)
C17 0.067(4) 0.044(3) 0.041(3) -0.008(2) 0.025(3) 0.002(3)

loop_
_atom_type_symbol
_atom_type_description
_atom_type_scat_dispersion_real
_atom_type_scat_dispersion_imag
_atom_type_scat_source
C C 0.0033 0.0016 'International Tables Vol C Tables 4.2.6.8 and 6.1.1.4'
H H 0.0000 0.0000 'International Tables Vol C Tables 4.2.6.8 and 6.1.1.4'
Cl Cl 0.1484 0.1585 'International Tables Vol C Tables 4.2.6.8 and 6.1.1.4'
N N 0.0061 0.0033 'International Tables Vol C Tables 4.2.6.8 and 6.1.1.4'
O O 0.0106 0.0060 'International Tables Vol C Tables 4.2.6.8 and 6.1.1.4'
Ru Ru -1.2594 0.8363 'International Tables Vol C Tables 4.2.6.8 and 6.1.1.4'

loop_
_geom_angle_atom_site_label_1
_geom_angle_atom_site_label_2
_geom_angle_atom_site_label_3
_geom_angle
N2 Ru1 Cl1 96.83(9)
N1 Ru1 Cl1 173.71(9)
N1 Ru1 N2 78.72(11)
N1 Ru1 N3 97.17(12)
N1 Ru1 N5 85.95(12)
N4 Ru1 Cl1 89.51(10)
N4 Ru1 N2 173.44(12)
N4 Ru1 N1 95.10(12)
N4 Ru1 N3 79.31(14)
N4 Ru1 N5 79.97(14)
N3 Ru1 Cl1 87.88(9)
N3 Ru1 N2 99.15(13)
N5 Ru1 Cl1 90.65(9)
N5 Ru1 N2 101.58(13)
N5 Ru1 N3 159.24(12)
O4 Cl2 O3 111.1(2)
O4 Cl2 O6 107.8(3)
O6 Cl2 O3 108.9(2)
O5 Cl2 O3 111.7(3)
O5 Cl2 O4 109.5(3)
O5 Cl2 O6 107.7(3)
C11 N2 Ru1 113.5(2)
C11 N2 C13 119.1(3)
C13 N2 Ru1 127.3(2)
C1 N1 Ru1 115.9(2)
C1 N1 C35 120.6(3)
C35 N1 Ru1 122.7(2)
C29 N4 Ru1 118.6(3)
C25 N4 Ru1 119.4(3)
C25 N4 C29 121.9(3)
C24 N3 Ru1 113.9(3)
C20 N3 Ru1 127.7(3)
C20 N3 C24 118.2(3)
C38 O2 C39 117.8(4)
C30 N5 Ru1 112.7(3)
C34 N5 Ru1 128.0(3)
C34 N5 C30 119.0(3)
C16 O1 C17 118.1(4)
N2 C11 C1 116.3(3)
N2 C11 C10 136.6(3)
C1 C11 C10 107.0(3)
N1 C1 C11 115.5(3)
N1 C1 C2 135.2(3)
C2 C1 C11 109.4(3)
C19 C13 N2 119.4(3)
C14 C13 N2 121.1(3)
C14 C13 C19 119.5(4)
C41 C35 N1 120.8(3)
C41 C35 C36 119.8(3)
C36 C35 N1 119.3(3)
N4 C29 C30 112.7(3)
N4 C29 C28 118.5(4)
C28 C29 C30 128.8(4)
C12 C2 C1 104.5(3)
C3 C2 C1 136.3(3)
C3 C2 C12 119.2(3)
C13 C19 H19 119.7
C18 C19 C13 120.5(4)
C18 C19 H19 119.7
C35 C41 H41 119.8
C40 C41 C35 120.4(4)
C40 C41 H41 119.8
C12 C10 C11 105.0(3)
C9 C10 C11 136.3(4)
C9 C10 C12 118.7(3)
N4 C25 C24 112.7(3)
N4 C25 C26 120.1(4)
C26 C25 C24 127.1(4)
N3 C24 C25 114.6(3)
N3 C24 C23 121.4(4)
C23 C24 C25 124.0(4)
C13 C14 H14 119.7
C13 C14 C15 120.6(4)
C15 C14 H14 119.7
C10 C12 C2 114.0(3)
C6 C12 C2 122.7(3)
C6 C12 C10 123.2(3)
C35 C36 H36 119.9
C37 C36 C35 120.3(4)
C37 C36 H36 119.9
C19 C18 H18 120.1
C19 C18 C16 119.8(4)
C16 C18 H18 120.1
N5 C30 C29 115.9(3)
C31 C30 N5 120.1(4)
C31 C30 C29 124.0(4)
N5 C34 H34 118.6
N5 C34 C33 122.8(4)
C33 C34 H34 118.6
C2 C3 H3 120.9
C2 C3 C4 118.3(4)
C4 C3 H3 120.9
O1 C16 C18 114.5(4)
O1 C16 C15 125.4(4)
C15 C16 C18 120.1(4)
O2 C38 C37 124.5(4)
O2 C38 C40 115.2(4)
C40 C38 C37 120.3(4)
N3 C20 H20 118.8
N3 C20 C21 122.3(4)
C21 C20 H20 118.8
C10 C9 H9 120.9
C10 C9 C8 118.2(4)
C8 C9 H9 120.9
C30 C31 H31 120.2
C30 C31 C32 119.7(4)
C32 C31 H31 120.2
C36 C37 C38 119.5(4)
C36 C37 H37 120.3
C38 C37 H37 120.3
C12 C6 C7 116.6(4)
C12 C6 C5 116.6(3)
C7 C6 C5 126.8(4)
C29 C28 H28 119.8
C27 C28 C29 120.4(4)
C27 C28 H28 119.8
C9 C8 H8 118.5
C7 C8 C9 122.9(4)
C7 C8 H8 118.5
C24 C23 H23 120.4
C22 C23 C24 119.2(4)
C22 C23 H23 120.4
C41 C40 C38 119.7(4)
C41 C40 H40 120.1
C38 C40 H40 120.1
C6 C7 H7 119.9
C8 C7 C6 120.2(4)
C8 C7 H7 119.9
C3 C4 H4 118.5
C5 C4 C3 123.0(4)
C5 C4 H4 118.5
C6 C5 H5 119.9
C4 C5 C6 120.3(4)
C4 C5 H5 119.9
C34 C33 H33 121.0
C32 C33 C34 118.0(5)
C32 C33 H33 121.0
C14 C15 H15 120.4
C16 C15 C14 119.3(4)
C16 C15 H15 120.4
C23 C22 H22 120.6
C21 C22 C23 118.9(4)
C21 C22 H22 120.6
C20 C21 C22 119.9(4)
C20 C21 H21 120.0
C22 C21 H21 120.0
C31 C32 H32 119.8
C33 C32 C31 120.4(4)
C33 C32 H32 119.8
O2 C39 H39A 109.5
O2 C39 H39B 109.5
O2 C39 H39C 109.5
H39A C39 H39B 109.5
H39A C39 H39C 109.5
H39B C39 H39C 109.5
C28 C27 H27 119.5
C28 C27 C26 120.9(4)
C26 C27 H27 119.5
C25 C26 H26 120.9
C27 C26 C25 118.1(4)
C27 C26 H26 120.9
O1 C17 H17A 109.5
O1 C17 H17B 109.5
O1 C17 H17C 109.5
H17A C17 H17B 109.5
H17A C17 H17C 109.5
H17B C17 H17C 109.5

loop_
_geom_bond_atom_site_label_1
_geom_bond_atom_site_label_2
_geom_bond_distance
Ru1 Cl1 2.4088(10)
Ru1 N2 2.093(3)
Ru1 N1 2.024(3)
Ru1 N4 1.968(3)
Ru1 N3 2.075(3)
Ru1 N5 2.068(3)
Cl2 O3 1.441(3)
Cl2 O4 1.430(4)
Cl2 O6 1.431(4)
Cl2 O5 1.413(4)
N2 C11 1.306(5)
N2 C13 1.429(4)
N1 C1 1.317(4)
N1 C35 1.450(4)
N4 C29 1.366(5)
N4 C25 1.359(5)
N3 C24 1.380(5)
N3 C20 1.343(5)
O2 C38 1.373(5)
O2 C39 1.423(5)
N5 C30 1.387(5)
N5 C34 1.346(5)
O1 C16 1.367(5)
O1 C17 1.428(6)
C11 C1 1.465(5)
C11 C10 1.487(5)
C1 C2 1.464(5)
C13 C19 1.390(5)
C13 C14 1.389(5)
C35 C41 1.386(5)
C35 C36 1.390(5)
C29 C30 1.462(6)
C29 C28 1.389(6)
C2 C12 1.425(5)
C2 C3 1.378(5)
C19 H19 0.9500
C19 C18 1.379(5)
C41 H41 0.9500
C41 C40 1.383(5)
C10 C12 1.420(5)
C10 C9 1.382(5)
C25 C24 1.481(6)
C25 C26 1.395(6)
C24 C23 1.388(6)
C14 H14 0.9500
C14 C15 1.395(5)
C12 C6 1.405(5)
C36 H36 0.9500
C36 C37 1.388(5)
C18 H18 0.9500
C18 C16 1.400(6)
C30 C31 1.384(6)
C34 H34 0.9500
C34 C33 1.386(6)
C3 H3 0.9500
C3 C4 1.415(5)
C16 C15 1.390(6)
C38 C37 1.392(6)
C38 C40 1.390(6)
C20 H20 0.9500
C20 C21 1.375(6)
C9 H9 0.9500
C9 C8 1.422(5)
C31 H31 0.9500
C31 C32 1.386(7)
C37 H37 0.9500
C6 C7 1.417(5)
C6 C5 1.423(5)
C28 H28 0.9500
C28 C27 1.365(7)
C8 H8 0.9500
C8 C7 1.368(6)
C23 H23 0.9500
C23 C22 1.387(6)
C40 H40 0.9500
C7 H7 0.9500
C4 H4 0.9500
C4 C5 1.369(5)
C5 H5 0.9500
C33 H33 0.9500
C33 C32 1.382(6)
C15 H15 0.9500
C22 H22 0.9500
C22 C21 1.382(6)
C21 H21 0.9500
C32 H32 0.9500
C39 H39A 0.9800
C39 H39B 0.9800
C39 H39C 0.9800
C27 H27 0.9500
C27 C26 1.388(7)
C26 H26 0.9500
C17 H17A 0.9800
C17 H17B 0.9800
C17 H17C 0.9800

loop_
_geom_torsion_atom_site_label_1
_geom_torsion_atom_site_label_2
_geom_torsion_atom_site_label_3
_geom_torsion_atom_site_label_4
_geom_torsion
Ru1 N2 C11 C1 3.0(4)
Ru1 N2 C11 C10 179.0(4)
Ru1 N2 C13 C19 -61.5(4)
Ru1 N2 C13 C14 120.0(3)
Ru1 N1 C1 C11 3.1(4)
Ru1 N1 C1 C2 -175.9(3)
Ru1 N1 C35 C41 -77.5(4)
Ru1 N1 C35 C36 97.4(4)
Ru1 N4 C29 C30 -2.1(4)
Ru1 N4 C29 C28 178.0(3)
Ru1 N4 C25 C24 3.3(4)
Ru1 N4 C25 C26 -176.9(3)
Ru1 N3 C24 C25 2.7(4)
Ru1 N3 C24 C23 -176.8(3)
Ru1 N3 C20 C21 175.8(3)
Ru1 N5 C30 C29 2.8(4)
Ru1 N5 C30 C31 -174.8(3)
Ru1 N5 C34 C33 173.1(3)
N2 C11 C1 N1 -4.1(5)
N2 C11 C1 C2 175.2(3)
N2 C11 C10 C12 -175.6(4)
N2 C11 C10 C9 5.8(8)
N2 C13 C19 C18 -174.9(3)
N2 C13 C14 C15 175.7(3)
N1 C1 C2 C12 -178.4(4)
N1 C1 C2 C3 0.2(8)
N1 C35 C41 C40 176.9(4)
N1 C35 C36 C37 -176.3(3)
N4 C29 C30 N5 -0.6(5)
N4 C29 C30 C31 176.9(4)
N4 C29 C28 C27 -1.9(6)
N4 C25 C24 N3 -3.9(5)
N4 C25 C24 C23 175.7(4)
N4 C25 C26 C27 -0.3(6)
N3 C24 C23 C22 1.2(6)
N3 C20 C21 C22 -0.3(6)
O2 C38 C37 C36 179.7(4)
O2 C38 C40 C41 -179.1(4)
N5 C30 C31 C32 0.7(6)
N5 C34 C33 C32 0.7(6)
O1 C16 C15 C14 -175.4(4)
C11 N2 C13 C19 120.1(4)
C11 N2 C13 C14 -58.5(5)
C11 C1 C2 C12 2.5(4)
C11 C1 C2 C3 -178.9(4)
C11 C10 C12 C2 1.0(4)
C11 C10 C12 C6 -179.3(3)
C11 C10 C9 C8 177.2(4)
C1 N1 C35 C41 113.3(4)
C1 N1 C35 C36 -71.8(5)
C1 C11 C10 C12 0.6(4)
C1 C11 C10 C9 -177.9(4)
C1 C2 C12 C10 -2.2(4)
C1 C2 C12 C6 178.2(3)
C1 C2 C3 C4 -179.0(4)
C13 N2 C11 C1 -178.3(3)
C13 N2 C11 C10 -2.3(6)
C13 C19 C18 C16 -0.4(6)
C13 C14 C15 C16 -1.2(6)
C35 N1 C1 C11 173.0(3)
C35 N1 C1 C2 -6.0(6)
C35 C41 C40 C38 -1.2(6)
C35 C36 C37 C38 -0.2(6)
C29 N4 C25 C24 -179.8(3)
C29 N4 C25 C26 0.0(6)
C29 C30 C31 C32 -176.7(4)
C29 C28 C27 C26 1.6(7)
C2 C12 C6 C7 -177.6(3)
C2 C12 C6 C5 1.5(6)
C2 C3 C4 C5 1.2(6)
C19 C13 C14 C15 -2.8(6)
C19 C18 C16 O1 176.2(4)
C19 C18 C16 C15 -3.7(6)
C41 C35 C36 C37 -1.3(6)
C10 C11 C1 N1 178.7(3)
C10 C11 C1 C2 -2.0(4)
C10 C12 C6 C7 2.7(6)
C10 C12 C6 C5 -178.2(3)
C10 C9 C8 C7 0.6(6)
C25 N4 C29 C30 -179.0(3)
C25 N4 C29 C28 1.1(6)
C25 C24 C23 C22 -178.3(4)
C24 N3 C20 C21 0.3(6)
C24 C25 C26 C27 179.4(4)
C24 C23 C22 C21 -1.1(7)
C14 C13 C19 C18 3.6(6)
C12 C2 C3 C4 -0.6(5)
C12 C10 C9 C8 -1.2(6)
C12 C6 C7 C8 -3.3(6)
C12 C6 C5 C4 -0.9(6)
C36 C35 C41 C40 2.0(6)
C18 C16 C15 C14 4.5(6)
C30 N5 C34 C33 -0.5(6)
C30 C29 C28 C27 178.2(4)
C30 C31 C32 C33 -0.5(7)
C34 N5 C30 C29 177.4(3)
C34 N5 C30 C31 -0.2(5)
C34 C33 C32 C31 -0.2(7)
C3 C2 C12 C10 178.9(3)
C3 C2 C12 C6 -0.7(6)
C3 C4 C5 C6 -0.4(6)
C20 N3 C24 C25 178.8(3)
C20 N3 C24 C23 -0.7(6)
C9 C10 C12 C2 179.8(3)
C9 C10 C12 C6 -0.5(6)
C9 C8 C7 C6 1.7(6)
C37 C38 C40 C41 -0.4(6)
C28 C29 C30 N5 179.3(4)
C28 C29 C30 C31 -3.2(7)
C28 C27 C26 C25 -0.5(7)
C23 C22 C21 C20 0.7(7)
C40 C38 C37 C36 1.1(6)
C7 C6 C5 C4 178.1(4)
C5 C6 C7 C8 177.7(4)
C39 O2 C38 C37 8.4(6)
C39 O2 C38 C40 -172.9(4)
C26 C25 C24 N3 176.3(4)
C26 C25 C24 C23 -4.1(7)
C17 O1 C16 C18 -178.9(4)
C17 O1 C16 C15 1.0(6)

loop_
_platon_squeeze_void_nr
_platon_squeeze_void_average_x
_platon_squeeze_void_average_y
_platon_squeeze_void_average_z
_platon_squeeze_void_volume
_platon_squeeze_void_count_electrons
_platon_squeeze_void_content
1 0.500 -0.108 0.892 408 126 ' '
